data_4064355
loop_
_publ_author_name
'Zhang, Congying'
'Li, Bin'
'Song, Haibin'
'Xu, Shansheng'
'Wang, Baiquan'

_publ_section_title
;
 Reactions of Unsymmetrically Substituted N-Heterocyclic Carbenes with
 Ru3(CO)12
;
_journal_issue 11
_journal_name_full Organometallics
_journal_page_first 3029
_journal_paper_doi 10.1021/om2000647
_journal_volume 30
_journal_year 2011
_chemical_formula_sum 'C32 H26 N4 O8 Ru3'
_chemical_formula_weight 899.80
_chemical_name_systematic
; 
 ? 
;
_space_group_IT_number 2
_symmetry_cell_setting triclinic
_symmetry_space_group_name_Hall '-P 1'
_symmetry_space_group_name_H-M 'P -1'
_atom_sites_solution_hydrogens geom
_atom_sites_solution_primary direct
_atom_sites_solution_secondary difmap
_audit_creation_method SHELXL-97
_cell_angle_alpha 88.28(2)
_cell_angle_beta 75.691(15)
_cell_angle_gamma 87.41(2)
_cell_formula_units_Z 2
_cell_length_a 8.791(5)
_cell_length_b 13.011(8)
_cell_length_c 15.004(8)
_cell_measurement_reflns_used 5665
_cell_measurement_temperature 116(2)
_cell_measurement_theta_max 28.0
_cell_measurement_theta_min 1.4
_cell_volume 1660.9(17)
_computing_cell_refinement CrystalClear
_computing_data_collection CrystalClear
_computing_data_reduction CrystalClear
_computing_molecular_graphics 'Bruker SHELXTL'
_computing_publication_material 'CrystalStructure 3.8'
_computing_structure_refinement 'SHELXL-97 (Sheldrick, 1997)'
_computing_structure_solution 'SHELXS-97 (Sheldrick, 1990)'
_diffrn_ambient_temperature 116(2)
_diffrn_detector_area_resol_mean 14.63
_diffrn_measured_fraction_theta_full 0.992
_diffrn_measured_fraction_theta_max 0.992
_diffrn_measurement_device_type 'Rigaku Saturn CCD area detector'
_diffrn_measurement_method '\w and \f scans'
_diffrn_radiation_monochromator multilayer
_diffrn_radiation_source 'rotating anode'
_diffrn_radiation_type MoK\a
_diffrn_radiation_wavelength 0.71073
_diffrn_reflns_av_R_equivalents 0.1565
_diffrn_reflns_av_sigmaI/netI 0.1495
_diffrn_reflns_limit_h_max 10
_diffrn_reflns_limit_h_min -10
_diffrn_reflns_limit_k_max 14
_diffrn_reflns_limit_k_min -15
_diffrn_reflns_limit_l_max 16
_diffrn_reflns_limit_l_min -17
_diffrn_reflns_number 13216
_diffrn_reflns_theta_full 25.02
_diffrn_reflns_theta_max 25.02
_diffrn_reflns_theta_min 1.40
_diffrn_standards_decay_% 0
_diffrn_standards_interval_count 0
_diffrn_standards_interval_time 0
_diffrn_standards_number 0
_exptl_absorpt_coefficient_mu 1.402
_exptl_absorpt_correction_T_max 0.8498
_exptl_absorpt_correction_T_min 0.7668
_exptl_absorpt_correction_type multi-scan
_exptl_absorpt_process_details CrystalClear
_exptl_crystal_colour Colorless
_exptl_crystal_density_diffrn 1.795
_exptl_crystal_density_meas 0
_exptl_crystal_density_method 'not measured'
_exptl_crystal_description Prism
_exptl_crystal_F_000 888
_exptl_crystal_size_max 0.20
_exptl_crystal_size_mid 0.18
_exptl_crystal_size_min 0.12
_refine_diff_density_max 1.096
_refine_diff_density_min -2.021
_refine_diff_density_rms 0.217
_refine_ls_extinction_method none
_refine_ls_goodness_of_fit_ref 1.003
_refine_ls_hydrogen_treatment constr
_refine_ls_matrix_type full
_refine_ls_number_parameters 425
_refine_ls_number_reflns 5820
_refine_ls_number_restraints 0
_refine_ls_restrained_S_all 1.003
_refine_ls_R_factor_all 0.0840
_refine_ls_R_factor_gt 0.0684
_refine_ls_shift/su_max 0.000
_refine_ls_shift/su_mean 0.000
_refine_ls_structure_factor_coef Fsqd
_refine_ls_weighting_details 'calc w=1/[\s^2^(Fo^2^)+(0.0661P)^2^+0.0000P] where P=(Fo^2^+2Fc^2^)/3'
_refine_ls_weighting_scheme calc
_refine_ls_wR_factor_gt 0.1636
_refine_ls_wR_factor_ref 0.1753
_reflns_number_gt 4457
_reflns_number_total 5820
_reflns_threshold_expression >2sigma(I)
_cod_data_source_file om2000647_si_001.cif
_cod_data_source_block Complex_5
_cod_depositor_comments
;
The following automatic conversions were performed:

'_symmetry_cell_setting' value 'Triclinic' changed to 'triclinic'
according to /home/saulius/struct/CIF-dictionaries/cif_core.dic
dictionary named 'cif_core.dic' version 2.4.1 from
2010-06-29.

'_exptl_absorpt_correction_type' value 'MULTI-SCAN'
changed to 'multi-scan' according to
/home/saulius/struct/CIF-dictionaries/cif_core.dic dictionary named
'cif_core.dic' version 2.4.1 from
2010-06-29.

'_refine_ls_hydrogen_treatment' value 'CONSTR' changed
to 'constr' according to
/home/saulius/struct/CIF-dictionaries/cif_core.dic dictionary named
'cif_core.dic' version 2.4.1 from 2010-06-29.

Automatic conversion script
Id: cif_fix_values 1715 2011-07-08 13:25:40Z adriana 
;
_cod_original_cell_volume 1660.9(16)
_cod_original_sg_symbol_H-M P-1
_cod_database_code 4064355

loop_
_symmetry_equiv_pos_as_xyz
'x, y, z'
'-x, -y, -z'

loop_
_atom_site_label
_atom_site_type_symbol
_atom_site_fract_x
_atom_site_fract_y
_atom_site_fract_z
_atom_site_U_iso_or_equiv
_atom_site_adp_type
_atom_site_occupancy
_atom_site_symmetry_multiplicity
_atom_site_calc_flag
_atom_site_refinement_flags
Ru1 Ru 0.40903(7) 0.77681(5) 0.37772(4) 0.0250(2) Uani 1 1 d .
Ru2 Ru 0.35789(7) 0.86469(5) 0.19674(4) 0.0258(2) Uani 1 1 d .
Ru3 Ru 0.12340(7) 0.76250(5) 0.32684(5) 0.0273(2) Uani 1 1 d .
O1 O 0.6978(7) 0.6338(5) 0.3049(4) 0.0454(17) Uani 1 1 d .
O2 O 0.6125(7) 0.9216(4) 0.4464(4) 0.0353(14) Uani 1 1 d .
O3 O 0.6265(7) 0.9817(5) 0.0749(5) 0.0470(18) Uani 1 1 d .
O4 O 0.1284(7) 0.9113(5) 0.0769(4) 0.0422(16) Uani 1 1 d .
O5 O 0.4584(7) 0.6501(4) 0.1144(4) 0.0414(16) Uani 1 1 d .
O6 O -0.1148(7) 0.9178(5) 0.2795(5) 0.0489(18) Uani 1 1 d .
O7 O 0.0952(7) 0.5811(5) 0.2043(5) 0.0511(19) Uani 1 1 d .
O8 O -0.0913(8) 0.6753(5) 0.5000(4) 0.0499(18) Uani 1 1 d .
N1 N 0.2125(7) 0.9761(5) 0.3677(4) 0.0248(15) Uani 1 1 d .
N2 N 0.2426(7) 1.0941(5) 0.2629(4) 0.0249(15) Uani 1 1 d .
N3 N 0.2886(8) 0.5985(5) 0.5132(5) 0.0304(16) Uani 1 1 d .
N4 N 0.2661(8) 0.7389(5) 0.5873(4) 0.0290(16) Uani 1 1 d .
C1 C 0.5851(10) 0.6849(6) 0.3308(6) 0.032(2) Uani 1 1 d .
C2 C 0.5303(10) 0.8669(6) 0.4221(5) 0.0305(19) Uani 1 1 d .
C3 C 0.5302(9) 0.9368(6) 0.1223(6) 0.031(2) Uani 1 1 d .
C4 C 0.2127(10) 0.8905(7) 0.1223(6) 0.038(2) Uani 1 1 d .
C5 C 0.4226(10) 0.7301(7) 0.1441(6) 0.036(2) Uani 1 1 d .
C6 C -0.0278(10) 0.8599(7) 0.2953(6) 0.038(2) Uani 1 1 d .
C7 C 0.1051(9) 0.6500(6) 0.2487(6) 0.035(2) Uani 1 1 d .
C8 C -0.0097(9) 0.7070(7) 0.4350(6) 0.036(2) Uani 1 1 d .
C9 C 0.2011(9) 0.8726(6) 0.4081(6) 0.030(2) Uani 1 1 d .
H9 H 0.1448 0.8705 0.4732 0.036 Uiso 1 1 calc R
C10 C 0.2649(8) 0.9906(6) 0.2788(6) 0.0266(18) Uani 1 1 d .
C11 C 0.1593(9) 1.0674(5) 0.4128(6) 0.0269(18) Uani 1 1 d .
H11 H 0.1204 1.0760 0.4758 0.032 Uiso 1 1 calc R
C12 C 0.1757(9) 1.1398(6) 0.3473(5) 0.031(2) Uani 1 1 d .
H12 H 0.1473 1.2092 0.3562 0.037 Uiso 1 1 calc R
C13 C 0.2648(9) 1.1474(6) 0.1744(6) 0.0301(19) Uani 1 1 d .
H13A H 0.3266 1.1036 0.1264 0.036 Uiso 1 1 calc R
H13B H 0.3215 1.2095 0.1749 0.036 Uiso 1 1 calc R
C14 C 0.1058(9) 1.1751(6) 0.1543(6) 0.032(2) Uani 1 1 d .
H14A H 0.0591 1.1130 0.1411 0.039 Uiso 1 1 calc R
H14B H 0.0362 1.2057 0.2082 0.039 Uiso 1 1 calc R
C15 C 0.1219(9) 1.2490(6) 0.0742(6) 0.0302(19) Uani 1 1 d .
C16 C 0.1264(9) 1.2162(7) -0.0148(6) 0.035(2) Uani 1 1 d .
H16 H 0.1160 1.1470 -0.0247 0.042 Uiso 1 1 calc R
C17 C 0.1461(10) 1.2854(7) -0.0871(7) 0.041(2) Uani 1 1 d .
H17 H 0.1471 1.2628 -0.1455 0.049 Uiso 1 1 calc R
C18 C 0.1646(10) 1.3895(7) -0.0739(7) 0.039(2) Uani 1 1 d .
H18 H 0.1819 1.4355 -0.1237 0.046 Uiso 1 1 calc R
C19 C 0.1573(10) 1.4233(6) 0.0122(6) 0.037(2) Uani 1 1 d .
H19 H 0.1641 1.4931 0.0218 0.044 Uiso 1 1 calc R
C20 C 0.1400(10) 1.3548(6) 0.0843(6) 0.034(2) Uani 1 1 d .
H20 H 0.1401 1.3787 0.1421 0.041 Uiso 1 1 calc R
C21 C 0.3285(10) 0.5196(6) 0.4414(6) 0.039(2) Uani 1 1 d .
H21A H 0.2614 0.5299 0.4000 0.058 Uiso 1 1 calc R
H21B H 0.3139 0.4524 0.4697 0.058 Uiso 1 1 calc R
H21C H 0.4361 0.5252 0.4079 0.058 Uiso 1 1 calc R
C22 C 0.2103(9) 0.5745(6) 0.6017(6) 0.0313(19) Uani 1 1 d .
H22 H 0.1735 0.5106 0.6245 0.038 Uiso 1 1 calc R
C23 C 0.1973(10) 0.6625(6) 0.6492(6) 0.034(2) Uani 1 1 d .
H23 H 0.1510 0.6704 0.7116 0.041 Uiso 1 1 calc R
C24 C 0.3254(9) 0.6998(6) 0.5026(5) 0.0256(18) Uani 1 1 d .
C25 C 0.2845(9) 0.8419(6) 0.6195(6) 0.0284(19) Uani 1 1 d .
H25A H 0.1899 0.8624 0.6651 0.034 Uiso 1 1 calc R
H25B H 0.2969 0.8905 0.5681 0.034 Uiso 1 1 calc R
C26 C 0.4241(10) 0.8465(6) 0.6611(6) 0.035(2) Uani 1 1 d .
H26A H 0.5193 0.8352 0.6129 0.042 Uiso 1 1 calc R
H26B H 0.4263 0.9152 0.6840 0.042 Uiso 1 1 calc R
C27 C 0.4251(9) 0.7700(6) 0.7380(6) 0.030(2) Uani 1 1 d .
C28 C 0.3331(10) 0.7841(7) 0.8275(6) 0.036(2) Uani 1 1 d .
H28 H 0.2708 0.8441 0.8409 0.043 Uiso 1 1 calc R
C29 C 0.3321(10) 0.7125(8) 0.8953(6) 0.047(3) Uani 1 1 d .
H29 H 0.2684 0.7239 0.9539 0.056 Uiso 1 1 calc R
C30 C 0.4246(11) 0.6230(7) 0.8785(7) 0.044(2) Uani 1 1 d .
H30 H 0.4231 0.5740 0.9252 0.053 Uiso 1 1 calc R
C31 C 0.5190(11) 0.6074(7) 0.7915(7) 0.045(3) Uani 1 1 d .
H31 H 0.5830 0.5481 0.7796 0.054 Uiso 1 1 calc R
C32 C 0.5193(10) 0.6784(6) 0.7225(6) 0.034(2) Uani 1 1 d .
H32 H 0.5829 0.6662 0.6641 0.040 Uiso 1 1 calc R

loop_
_atom_site_aniso_label
_atom_site_aniso_U_11
_atom_site_aniso_U_22
_atom_site_aniso_U_33
_atom_site_aniso_U_23
_atom_site_aniso_U_13
_atom_site_aniso_U_12
Ru1 0.0304(4) 0.0151(4) 0.0285(4) -0.0052(3) -0.0053(3) 0.0012(3)
Ru2 0.0315(4) 0.0169(4) 0.0275(4) -0.0066(3) -0.0043(3) 0.0021(3)
Ru3 0.0314(4) 0.0188(4) 0.0312(4) -0.0065(3) -0.0058(3) -0.0019(3)
O1 0.041(4) 0.034(4) 0.053(4) -0.001(3) 0.000(3) 0.013(3)
O2 0.042(3) 0.028(3) 0.037(3) 0.001(3) -0.012(3) -0.011(3)
O3 0.044(4) 0.028(4) 0.058(4) -0.003(3) 0.007(3) -0.001(3)
O4 0.046(4) 0.031(4) 0.054(4) -0.003(3) -0.018(3) -0.007(3)
O5 0.056(4) 0.021(3) 0.042(4) -0.011(3) -0.001(3) 0.005(3)
O6 0.033(4) 0.055(5) 0.055(4) 0.000(4) -0.006(3) 0.009(3)
O7 0.062(4) 0.033(4) 0.067(5) -0.025(4) -0.032(4) 0.004(3)
O8 0.060(4) 0.040(4) 0.044(4) -0.007(3) 0.005(3) -0.021(3)
N1 0.030(3) 0.017(3) 0.025(4) -0.007(3) -0.002(3) 0.002(3)
N2 0.032(4) 0.012(3) 0.030(4) -0.003(3) -0.008(3) 0.004(3)
N3 0.037(4) 0.015(3) 0.039(4) -0.005(3) -0.008(3) -0.003(3)
N4 0.038(4) 0.022(4) 0.027(4) -0.007(3) -0.007(3) 0.004(3)
C1 0.041(5) 0.027(5) 0.030(5) 0.000(4) -0.011(4) -0.004(4)
C2 0.040(5) 0.023(4) 0.026(4) 0.001(4) -0.005(4) -0.001(4)
C3 0.035(5) 0.022(4) 0.038(5) -0.008(4) -0.013(4) 0.010(4)
C4 0.037(5) 0.030(5) 0.041(6) -0.019(5) 0.002(4) -0.007(4)
C5 0.040(5) 0.042(6) 0.025(5) -0.008(4) -0.004(4) 0.004(4)
C6 0.032(5) 0.036(5) 0.043(6) -0.015(5) 0.001(4) 0.000(4)
C7 0.034(5) 0.029(5) 0.041(5) -0.005(4) -0.011(4) 0.008(4)
C8 0.031(5) 0.029(5) 0.045(6) -0.018(5) -0.002(4) -0.002(4)
C9 0.031(4) 0.018(4) 0.038(5) -0.006(4) -0.002(4) -0.002(3)
C10 0.024(4) 0.023(4) 0.035(5) -0.008(4) -0.013(3) 0.004(3)
C11 0.037(4) 0.012(4) 0.031(4) -0.007(4) -0.009(3) 0.007(3)
C12 0.042(5) 0.018(4) 0.030(5) -0.014(4) -0.005(4) 0.007(4)
C13 0.032(4) 0.019(4) 0.039(5) -0.003(4) -0.008(4) -0.004(3)
C14 0.033(4) 0.024(4) 0.041(5) 0.006(4) -0.014(4) 0.000(4)
C15 0.028(4) 0.021(4) 0.043(5) -0.002(4) -0.012(4) 0.005(3)
C16 0.035(5) 0.027(5) 0.044(5) -0.015(4) -0.009(4) 0.002(4)
C17 0.046(5) 0.039(5) 0.040(5) -0.005(5) -0.015(4) 0.000(4)
C18 0.036(5) 0.031(5) 0.050(6) 0.006(5) -0.015(4) 0.001(4)
C19 0.044(5) 0.018(4) 0.046(6) 0.004(4) -0.008(4) 0.013(4)
C20 0.050(5) 0.020(4) 0.033(5) -0.007(4) -0.012(4) 0.006(4)
C21 0.056(6) 0.017(4) 0.043(5) -0.015(4) -0.011(4) 0.001(4)
C22 0.035(5) 0.020(4) 0.040(5) 0.005(4) -0.011(4) -0.009(4)
C23 0.040(5) 0.025(5) 0.037(5) 0.002(4) -0.009(4) -0.001(4)
C24 0.035(4) 0.013(4) 0.027(4) 0.008(3) -0.007(3) 0.004(3)
C25 0.035(4) 0.016(4) 0.032(5) 0.000(4) -0.004(4) 0.000(3)
C26 0.043(5) 0.025(4) 0.036(5) -0.006(4) -0.006(4) -0.001(4)
C27 0.037(5) 0.016(4) 0.039(5) -0.012(4) -0.013(4) 0.004(3)
C28 0.036(5) 0.032(5) 0.044(5) -0.013(5) -0.014(4) -0.001(4)
C29 0.044(5) 0.060(7) 0.035(5) -0.014(5) -0.003(4) -0.011(5)
C30 0.057(6) 0.037(6) 0.044(6) 0.006(5) -0.024(5) -0.007(5)
C31 0.048(5) 0.023(5) 0.064(7) -0.010(5) -0.013(5) 0.006(4)
C32 0.039(5) 0.032(5) 0.032(5) -0.009(4) -0.009(4) -0.005(4)

loop_
_atom_type_symbol
_atom_type_description
_atom_type_scat_dispersion_real
_atom_type_scat_dispersion_imag
_atom_type_scat_source
C C 0.0033 0.0016 'International Tables Vol C Tables 4.2.6.8 and 6.1.1.4'
H H 0.0000 0.0000 'International Tables Vol C Tables 4.2.6.8 and 6.1.1.4'
N N 0.0061 0.0033 'International Tables Vol C Tables 4.2.6.8 and 6.1.1.4'
O O 0.0106 0.0060 'International Tables Vol C Tables 4.2.6.8 and 6.1.1.4'
Ru Ru -1.2594 0.8363 'International Tables Vol C Tables 4.2.6.8 and 6.1.1.4'

loop_
_geom_angle_atom_site_label_1
_geom_angle_atom_site_label_2
_geom_angle_atom_site_label_3
_geom_angle
C2 Ru1 C1 92.8(3)
C2 Ru1 C24 95.6(3)
C1 Ru1 C24 97.1(3)
C2 Ru1 C9 95.2(3)
C1 Ru1 C9 169.7(3)
C24 Ru1 C9 88.5(3)
C2 Ru1 Ru3 143.1(2)
C1 Ru1 Ru3 121.6(2)
C24 Ru1 Ru3 92.8(2)
C9 Ru1 Ru3 49.1(2)
C2 Ru1 Ru2 108.3(3)
C1 Ru1 Ru2 99.2(3)
C24 Ru1 Ru2 150.2(2)
C9 Ru1 Ru2 72.2(2)
Ru3 Ru1 Ru2 57.32(3)
C4 Ru2 C3 98.1(4)
C4 Ru2 C5 92.8(3)
C3 Ru2 C5 96.4(3)
C4 Ru2 C10 91.3(3)
C3 Ru2 C10 94.8(3)
C5 Ru2 C10 167.5(4)
C4 Ru2 Ru3 89.3(3)
C3 Ru2 Ru3 172.0(2)
C5 Ru2 Ru3 86.3(3)
C10 Ru2 Ru3 81.9(2)
C4 Ru2 Ru1 146.5(3)
C3 Ru2 Ru1 115.2(3)
C5 Ru2 Ru1 87.8(3)
C10 Ru2 Ru1 82.3(2)
Ru3 Ru2 Ru1 57.27(4)
C8 Ru3 C6 97.5(4)
C8 Ru3 C7 95.4(4)
C6 Ru3 C7 99.7(3)
C8 Ru3 C9 89.8(3)
C6 Ru3 C9 92.4(3)
C7 Ru3 C9 166.1(3)
C8 Ru3 Ru1 102.4(3)
C6 Ru3 Ru1 135.2(3)
C7 Ru3 Ru1 117.7(2)
C9 Ru3 Ru1 48.5(2)
C8 Ru3 Ru2 166.0(3)
C6 Ru3 Ru2 87.7(3)
C7 Ru3 Ru2 96.5(3)
C9 Ru3 Ru2 77.0(2)
Ru1 Ru3 Ru2 65.41(4)
C10 N1 C11 112.1(7)
C10 N1 C9 120.9(6)
C11 N1 C9 126.8(7)
C10 N2 C12 107.9(7)
C10 N2 C13 127.4(6)
C12 N2 C13 124.3(6)
C24 N3 C22 112.1(6)
C24 N3 C21 126.4(7)
C22 N3 C21 121.5(7)
C24 N4 C23 110.6(6)
C24 N4 C25 128.3(7)
C23 N4 C25 120.6(6)
O1 C1 Ru1 175.2(7)
O2 C2 Ru1 176.6(7)
O3 C3 Ru2 175.8(8)
O4 C4 Ru2 176.3(8)
O5 C5 Ru2 178.7(8)
O6 C6 Ru3 177.8(8)
O7 C7 Ru3 177.9(8)
O8 C8 Ru3 178.7(8)
N1 C9 Ru1 116.7(5)
N1 C9 Ru3 113.7(6)
Ru1 C9 Ru3 82.4(2)
N1 C9 H9 113.5
Ru1 C9 H9 113.5
Ru3 C9 H9 113.5
N1 C10 N2 105.9(6)
N1 C10 Ru2 119.1(6)
N2 C10 Ru2 135.1(6)
C12 C11 N1 105.6(7)
C12 C11 H11 127.2
N1 C11 H11 127.2
C11 C12 N2 108.4(6)
C11 C12 H12 125.8
N2 C12 H12 125.8
N2 C13 C14 110.1(6)
N2 C13 H13A 109.6
C14 C13 H13A 109.6
N2 C13 H13B 109.6
C14 C13 H13B 109.6
H13A C13 H13B 108.2
C15 C14 C13 111.4(7)
C15 C14 H14A 109.3
C13 C14 H14A 109.3
C15 C14 H14B 109.3
C13 C14 H14B 109.3
H14A C14 H14B 108.0
C16 C15 C20 116.8(8)
C16 C15 C14 122.1(7)
C20 C15 C14 121.1(7)
C17 C16 C15 120.6(8)
C17 C16 H16 119.7
C15 C16 H16 119.7
C16 C17 C18 120.6(9)
C16 C17 H17 119.7
C18 C17 H17 119.7
C19 C18 C17 119.8(9)
C19 C18 H18 120.1
C17 C18 H18 120.1
C18 C19 C20 120.0(8)
C18 C19 H19 120.0
C20 C19 H19 120.0
C19 C20 C15 122.2(8)
C19 C20 H20 118.9
C15 C20 H20 118.9
N3 C21 H21A 109.5
N3 C21 H21B 109.5
H21A C21 H21B 109.5
N3 C21 H21C 109.5
H21A C21 H21C 109.5
H21B C21 H21C 109.5
C23 C22 N3 106.1(8)
C23 C22 H22 126.9
N3 C22 H22 126.9
C22 C23 N4 107.2(7)
C22 C23 H23 126.4
N4 C23 H23 126.4
N4 C24 N3 103.9(7)
N4 C24 Ru1 129.1(5)
N3 C24 Ru1 125.7(6)
N4 C25 C26 112.6(6)
N4 C25 H25A 109.1
C26 C25 H25A 109.1
N4 C25 H25B 109.1
C26 C25 H25B 109.1
H25A C25 H25B 107.8
C27 C26 C25 114.7(7)
C27 C26 H26A 108.6
C25 C26 H26A 108.6
C27 C26 H26B 108.6
C25 C26 H26B 108.6
H26A C26 H26B 107.6
C28 C27 C32 116.4(8)
C28 C27 C26 122.7(7)
C32 C27 C26 120.9(7)
C29 C28 C27 121.7(8)
C29 C28 H28 119.1
C27 C28 H28 119.1
C28 C29 C30 120.9(8)
C28 C29 H29 119.5
C30 C29 H29 119.5
C31 C30 C29 118.9(9)
C31 C30 H30 120.6
C29 C30 H30 120.6
C32 C31 C30 120.6(8)
C32 C31 H31 119.7
C30 C31 H31 119.7
C31 C32 C27 121.4(8)
C31 C32 H32 119.3
C27 C32 H32 119.3

loop_
_geom_bond_atom_site_label_1
_geom_bond_atom_site_label_2
_geom_bond_distance
Ru1 C2 1.861(9)
Ru1 C1 1.915(8)
Ru1 C24 2.080(8)
Ru1 C9 2.125(7)
Ru1 Ru3 2.8143(16)
Ru1 Ru2 3.0421(17)
Ru2 C4 1.905(10)
Ru2 C3 1.911(9)
Ru2 C5 1.945(8)
Ru2 C10 2.091(7)
Ru2 Ru3 2.8161(15)
Ru3 C8 1.895(10)
Ru3 C6 1.928(10)
Ru3 C7 1.940(8)
Ru3 C9 2.147(8)
O1 C1 1.157(9)
O2 C2 1.163(10)
O3 C3 1.134(10)
O4 C4 1.144(11)
O5 C5 1.144(9)
O6 C6 1.112(10)
O7 C7 1.152(9)
O8 C8 1.138(11)
N1 C10 1.309(10)
N1 C11 1.390(8)
N1 C9 1.458(10)
N2 C10 1.375(10)
N2 C12 1.397(9)
N2 C13 1.452(10)
N3 C24 1.367(9)
N3 C22 1.369(11)
N3 C21 1.479(8)
N4 C24 1.355(9)
N4 C23 1.393(11)
N4 C25 1.466(9)
C9 H9 0.9800
C11 C12 1.326(11)
C11 H11 0.9300
C12 H12 0.9300
C13 C14 1.526(11)
C13 H13A 0.9700
C13 H13B 0.9700
C14 C15 1.499(12)
C14 H14A 0.9700
C14 H14B 0.9700
C15 C16 1.403(11)
C15 C20 1.410(10)
C16 C17 1.372(13)
C16 H16 0.9300
C17 C18 1.397(11)
C17 H17 0.9300
C18 C19 1.363(12)
C18 H18 0.9300
C19 C20 1.364(12)
C19 H19 0.9300
C20 H20 0.9300
C21 H21A 0.9600
C21 H21B 0.9600
C21 H21C 0.9600
C22 C23 1.352(10)
C22 H22 0.9300
C23 H23 0.9300
C25 C26 1.512(11)
C25 H25A 0.9700
C25 H25B 0.9700
C26 C27 1.503(12)
C26 H26A 0.9700
C26 H26B 0.9700
C27 C28 1.398(12)
C27 C32 1.411(10)
C28 C29 1.357(13)
C28 H28 0.9300
C29 C30 1.383(12)
C29 H29 0.9300
C30 C31 1.379(13)
C30 H30 0.9300
C31 C32 1.365(13)
C31 H31 0.9300
C32 H32 0.9300

loop_
_geom_torsion_atom_site_label_1
_geom_torsion_atom_site_label_2
_geom_torsion_atom_site_label_3
_geom_torsion_atom_site_label_4
_geom_torsion
C2 Ru1 Ru2 C4 -137.4(5)
C1 Ru1 Ru2 C4 126.5(5)
C24 Ru1 Ru2 C4 4.2(6)
C9 Ru1 Ru2 C4 -47.7(5)
Ru3 Ru1 Ru2 C4 4.6(4)
C2 Ru1 Ru2 C3 34.9(3)
C1 Ru1 Ru2 C3 -61.3(3)
C24 Ru1 Ru2 C3 176.5(4)
C9 Ru1 Ru2 C3 124.5(3)
Ru3 Ru1 Ru2 C3 176.9(2)
C2 Ru1 Ru2 C5 130.9(4)
C1 Ru1 Ru2 C5 34.7(4)
C24 Ru1 Ru2 C5 -87.5(5)
C9 Ru1 Ru2 C5 -139.5(3)
Ru3 Ru1 Ru2 C5 -87.1(3)
C2 Ru1 Ru2 C10 -56.8(3)
C1 Ru1 Ru2 C10 -152.9(3)
C24 Ru1 Ru2 C10 84.9(4)
C9 Ru1 Ru2 C10 32.9(3)
Ru3 Ru1 Ru2 C10 85.3(2)
C2 Ru1 Ru2 Ru3 -142.1(2)
C1 Ru1 Ru2 Ru3 121.8(3)
C24 Ru1 Ru2 Ru3 -0.4(4)
C9 Ru1 Ru2 Ru3 -52.4(2)
C2 Ru1 Ru3 C8 -96.2(5)
C1 Ru1 Ru3 C8 107.1(4)
C24 Ru1 Ru3 C8 7.0(3)
C9 Ru1 Ru3 C8 -78.5(4)
Ru2 Ru1 Ru3 C8 -172.8(2)
C2 Ru1 Ru3 C6 18.0(6)
C1 Ru1 Ru3 C6 -138.7(5)
C24 Ru1 Ru3 C6 121.2(4)
C9 Ru1 Ru3 C6 35.7(5)
Ru2 Ru1 Ru3 C6 -58.6(4)
C2 Ru1 Ru3 C7 160.8(5)
C1 Ru1 Ru3 C7 4.1(4)
C24 Ru1 Ru3 C7 -96.0(4)
C9 Ru1 Ru3 C7 178.5(4)
Ru2 Ru1 Ru3 C7 84.3(3)
C2 Ru1 Ru3 C9 -17.7(5)
C1 Ru1 Ru3 C9 -174.4(4)
C24 Ru1 Ru3 C9 85.5(4)
Ru2 Ru1 Ru3 C9 -94.2(3)
C2 Ru1 Ru3 Ru2 76.5(4)
C1 Ru1 Ru3 Ru2 -80.1(3)
C24 Ru1 Ru3 Ru2 179.79(19)
C9 Ru1 Ru3 Ru2 94.2(3)
C4 Ru2 Ru3 C8 -146.9(11)
C3 Ru2 Ru3 C8 10.2(19)
C5 Ru2 Ru3 C8 120.3(11)
C10 Ru2 Ru3 C8 -55.4(11)
Ru1 Ru2 Ru3 C8 30.6(10)
C4 Ru2 Ru3 C6 -34.5(3)
C3 Ru2 Ru3 C6 122.6(16)
C5 Ru2 Ru3 C6 -127.3(4)
C10 Ru2 Ru3 C6 57.0(3)
Ru1 Ru2 Ru3 C6 143.0(2)
C4 Ru2 Ru3 C7 65.0(3)
C3 Ru2 Ru3 C7 -137.9(15)
C5 Ru2 Ru3 C7 -27.8(4)
C10 Ru2 Ru3 C7 156.5(3)
Ru1 Ru2 Ru3 C7 -117.6(2)
C4 Ru2 Ru3 C9 -127.4(3)
C3 Ru2 Ru3 C9 29.6(15)
C5 Ru2 Ru3 C9 139.7(3)
C10 Ru2 Ru3 C9 -36.0(3)
Ru1 Ru2 Ru3 C9 50.0(2)
C4 Ru2 Ru3 Ru1 -177.4(2)
C3 Ru2 Ru3 Ru1 -20.4(15)
C5 Ru2 Ru3 Ru1 89.7(3)
C10 Ru2 Ru3 Ru1 -86.0(2)
C2 Ru1 C1 O1 2(10)
C24 Ru1 C1 O1 -94(10)
C9 Ru1 C1 O1 144(9)
Ru3 Ru1 C1 O1 168(9)
Ru2 Ru1 C1 O1 111(10)
C1 Ru1 C2 O2 30(13)
C24 Ru1 C2 O2 127(13)
C9 Ru1 C2 O2 -144(13)
Ru3 Ru1 C2 O2 -131(13)
Ru2 Ru1 C2 O2 -71(13)
C4 Ru2 C3 O3 7(9)
C5 Ru2 C3 O3 101(9)
C10 Ru2 C3 O3 -85(9)
Ru3 Ru2 C3 O3 -150(8)
Ru1 Ru2 C3 O3 -169(9)
C3 Ru2 C4 O4 -40(11)
C5 Ru2 C4 O4 -137(11)
C10 Ru2 C4 O4 55(11)
Ru3 Ru2 C4 O4 137(11)
Ru1 Ru2 C4 O4 133(11)
C4 Ru2 C5 O5 -89(36)
C3 Ru2 C5 O5 173(100)
C10 Ru2 C5 O5 21(37)
Ru3 Ru2 C5 O5 1(36)
Ru1 Ru2 C5 O5 58(36)
C8 Ru3 C6 O6 70(22)
C7 Ru3 C6 O6 167(22)
C9 Ru3 C6 O6 -20(22)
Ru1 Ru3 C6 O6 -46(23)
Ru2 Ru3 C6 O6 -97(22)
C8 Ru3 C7 O7 -49(21)
C6 Ru3 C7 O7 -148(21)
C9 Ru3 C7 O7 62(22)
Ru1 Ru3 C7 O7 58(21)
Ru2 Ru3 C7 O7 123(21)
C6 Ru3 C8 O8 -20(38)
C7 Ru3 C8 O8 -121(38)
C9 Ru3 C8 O8 72(38)
Ru1 Ru3 C8 O8 119(38)
Ru2 Ru3 C8 O8 91(38)
C10 N1 C9 Ru1 54.5(9)
C11 N1 C9 Ru1 -131.7(6)
C10 N1 C9 Ru3 -38.9(8)
C11 N1 C9 Ru3 134.9(6)
C2 Ru1 C9 N1 56.7(6)
C1 Ru1 C9 N1 -84.9(19)
C24 Ru1 C9 N1 152.2(6)
Ru3 Ru1 C9 N1 -112.7(7)
Ru2 Ru1 C9 N1 -50.9(5)
C2 Ru1 C9 Ru3 169.4(3)
C1 Ru1 C9 Ru3 28(2)
C24 Ru1 C9 Ru3 -95.1(3)
Ru2 Ru1 C9 Ru3 61.86(19)
C8 Ru3 C9 N1 -137.2(6)
C6 Ru3 C9 N1 -39.8(5)
C7 Ru3 C9 N1 110.4(15)
Ru1 Ru3 C9 N1 115.9(6)
Ru2 Ru3 C9 N1 47.4(5)
C8 Ru3 C9 Ru1 106.8(3)
C6 Ru3 C9 Ru1 -155.7(3)
C7 Ru3 C9 Ru1 -5.5(16)
Ru2 Ru3 C9 Ru1 -68.56(19)
C11 N1 C10 N2 -1.7(9)
C9 N1 C10 N2 172.9(6)
C11 N1 C10 Ru2 178.1(5)
C9 N1 C10 Ru2 -7.3(10)
C12 N2 C10 N1 0.6(8)
C13 N2 C10 N1 -172.4(7)
C12 N2 C10 Ru2 -179.2(6)
C13 N2 C10 Ru2 7.9(12)
C4 Ru2 C10 N1 123.6(7)
C3 Ru2 C10 N1 -138.2(6)
C5 Ru2 C10 N1 14.3(18)
Ru3 Ru2 C10 N1 34.5(6)
Ru1 Ru2 C10 N1 -23.4(6)
C4 Ru2 C10 N2 -56.7(8)
C3 Ru2 C10 N2 41.5(8)
C5 Ru2 C10 N2 -166.0(13)
Ru3 Ru2 C10 N2 -145.8(8)
Ru1 Ru2 C10 N2 156.3(8)
C10 N1 C11 C12 2.2(9)
C9 N1 C11 C12 -172.0(7)
N1 C11 C12 N2 -1.7(9)
C10 N2 C12 C11 0.8(9)
C13 N2 C12 C11 174.0(7)
C10 N2 C13 C14 104.4(8)
C12 N2 C13 C14 -67.5(9)
N2 C13 C14 C15 167.9(6)
C13 C14 C15 C16 98.6(9)
C13 C14 C15 C20 -78.7(9)
C20 C15 C16 C17 -0.6(11)
C14 C15 C16 C17 -178.0(8)
C15 C16 C17 C18 1.1(13)
C16 C17 C18 C19 -2.4(13)
C17 C18 C19 C20 3.4(12)
C18 C19 C20 C15 -3.0(13)
C16 C15 C20 C19 1.6(12)
C14 C15 C20 C19 179.0(8)
C24 N3 C22 C23 -0.4(9)
C21 N3 C22 C23 178.3(7)
N3 C22 C23 N4 1.2(9)
C24 N4 C23 C22 -1.6(9)
C25 N4 C23 C22 -174.1(7)
C23 N4 C24 N3 1.3(9)
C25 N4 C24 N3 173.1(7)
C23 N4 C24 Ru1 169.1(6)
C25 N4 C24 Ru1 -19.1(12)
C22 N3 C24 N4 -0.5(9)
C21 N3 C24 N4 -179.1(7)
C22 N3 C24 Ru1 -168.9(6)
C21 N3 C24 Ru1 12.5(11)
C2 Ru1 C24 N4 46.3(7)
C1 Ru1 C24 N4 139.8(7)
C9 Ru1 C24 N4 -48.9(7)
Ru3 Ru1 C24 N4 -97.8(7)
Ru2 Ru1 C24 N4 -97.4(8)
C2 Ru1 C24 N3 -148.3(7)
C1 Ru1 C24 N3 -54.8(7)
C9 Ru1 C24 N3 116.5(7)
Ru3 Ru1 C24 N3 67.6(6)
Ru2 Ru1 C24 N3 67.9(8)
C24 N4 C25 C26 -91.6(10)
C23 N4 C25 C26 79.6(9)
N4 C25 C26 C27 -55.1(9)
C25 C26 C27 C28 -78.4(10)
C25 C26 C27 C32 100.8(9)
C32 C27 C28 C29 -1.2(13)
C26 C27 C28 C29 177.9(8)
C27 C28 C29 C30 0.9(14)
C28 C29 C30 C31 0.3(14)
C29 C30 C31 C32 -1.1(15)
C30 C31 C32 C27 0.7(14)
C28 C27 C32 C31 0.5(12)
C26 C27 C32 C31 -178.8(8)
